data_1001508
loop_
_publ_author_name
'Labbe, P'
'Leligny, H'
'Raveau, B'
'Schneck, J'
'Toledano, J C'

_publ_section_title
;
X-ray structural determination of the quasi-commensurate phase of
barium sodium niobate
;
_journal_coden_ASTM JCOMEL
_journal_name_full 'Journal of Physics: Condensed Matter'
_journal_page_first 25
_journal_page_last 43
_journal_paper_doi 10.1088/0953-8984/2/1/002
_journal_volume 2
_journal_year 1989
_chemical_formula_structural 'Ba4 Na2 (Nb10 O30)'
_chemical_formula_sum 'Ba4 Na2 Nb10 O30'
_chemical_name_systematic 'Tetrabarium disodium decaniobate'
_space_group_IT_number 40
_symmetry_cell_setting orthorhombic
_symmetry_Int_Tables_number 40
_symmetry_space_group_name_Hall 'B 2 -2b'
_symmetry_space_group_name_H-M 'B b m 2'
_cell_angle_alpha 90
_cell_angle_beta 90
_cell_angle_gamma 90
_cell_formula_units_Z 8
_cell_length_a 35.1869(22)
_cell_length_b 17.6202(18)
_cell_length_c 7.9876(10)
_cell_volume 4952.3
_refine_ls_R_factor_all 0.031
_cod_database_code 1001508

loop_
_symmetry_equiv_pos_as_xyz
x,y,z
-x,-y,z
x,1/2-y,z
-x,1/2+y,z
1/2+x,y,1/2+z
1/2-x,-y,1/2+z
1/2+x,1/2-y,1/2+z
1/2-x,1/2+y,1/2+z

loop_
_atom_site_label
_atom_site_type_symbol
_atom_site_symmetry_multiplicity
_atom_site_Wyckoff_symbol
_atom_site_fract_x
_atom_site_fract_y
_atom_site_fract_z
_atom_site_occupancy
_atom_site_attached_hydrogens
_atom_site_calc_flag
Nb1 Nb5+ 8 c 0.00073(3) 0. 0.00926(9) 0.5 0 d
Nb2 Nb5+ 8 c -0.00025(3) 0. 0.50696(9) 0.5 0 d
Nb3 Nb5+ 8 c -0.00027(3) 0.5 0.00588(9) 0.5 0 d
Nb4 Nb5+ 8 c 0.00030(3) 0.5 0.50579(9) 0.5 0 d
Nb5 Nb5+ 8 c 0.09005(2) 0.10861(5) 0.00505(6) 1. 0 d
Nb6 Nb5+ 8 c 0.09168(5) 0.10839(5) 0.50649(6) 1. 0 d
Nb7 Nb5+ 8 c 0.34177(2) 0.60823(5) 0.00510(6) 1. 0 d
Nb8 Nb5+ 8 c 0.34051(2) 0.60805(5) 0.50379(6) 1. 0 d
Nb9 Nb5+ 8 c 0.19595(2) 0.18336(4) 0.00609(6) 1. 0 d
Nb10 Nb5+ 8 c 0.19527(2) 0.18068(4) 0.50681(6) 1. 0 d
Nb11 Nb5+ 8 c 0.44570(2) 0.68216(5) 0.00245(6) 1. 0 d
Nb12 Nb5+ 8 c 0.44654(2) 0.68188(5) 0.50486(6) 1. 0 d
Na1 Na1+ 4 b 0.125 0.25 0.24961(70) 1. 0 d
Na2 Na1+ 4 b 0.125 0.25 0.75199(70) 1. 0 d
Na3 Na1+ 8 c 0.37485(3) 0.75052(7) 0.24563(100) 1. 0 d
Ba1 Ba2+ 8 c 0.00242(1) 0.17371(2) 0.25 1. 0 d
Ba2 Ba2+ 8 c -0.00513(1) 0.16921(2) 0.74843(10) 1. 0 d
Ba3 Ba2+ 8 c 0.16367(1) 0. 0.24639(12) 0.5 0 d
Ba4 Ba2+ 8 c 0.16378(1) 0. 0.74996(13) 0.5 0 d
Ba5 Ba2+ 8 c 0.41335(1) 0.5 0.24853(15) 0.5 0 d
Ba6 Ba2+ 8 c 0.41454(1) 0.5 0.74905(15) 0.5 0 d
O1 O2- 8 c 0.0370(1) 0.0802(3) -0.0451(7) 1. 0 d
O2 O2- 8 c 0.0372(2) 0.0838(4) 0.5050(5) 1. 0 d
O3 O2- 8 c 0.2877(2) 0.5812(4) 0.0055(5) 1. 0 d
O4 O2- 8 c 0.2880(1) 0.5809(3) 0.4546(7) 1. 0 d
O5 O2- 8 c 0.1077(3) 0. -0.0098(8) 0.5 0 d
O6 O2- 8 c 0.1069(2) 0. 0.4631(11) 0.5 0 d
O7 O2- 8 c 0.3583(3) 0.5 -0.0165(10) 0.5 0 d
O8 O2- 8 c 0.3583(3) 0.5 0.5001(8) 0.5 0 d
O9 O2- 8 c 0.0002(1) 0.2834(4) -0.0319(7) 1. 0 d
O10 O2- 8 c 0.0004(2) 0.2850(4) 0.5038(5) 1. 0 d
O11 O2- 8 c 0.0723(1) 0.2141(4) -0.0451(9) 1. 0 d
O12 O2- 8 c 0.0738(2) 0.2157(5) 0.4972(6) 1. 0 d
O13 O2- 8 c 0.3218(2) 0.7140(6) -0.0128(6) 1. 0 d
O14 O2- 8 c 0.3215(2) 0.7138(4) 0.4651(8) 1. 0 d
O15 O2- 8 c 0.1080(1) 0.3546(4) 0.0091(6) 1. 0 d
O16 O2- 8 c 0.1069(1) 0.3592(3) 0.4480(8) 1. 0 d
O17 O2- 8 c 0.3570(2) 0.8537(5) 0.0062(7) 1. 0 d
O18 O2- 8 c 0.3572(1) 0.8562(3) 0.4516(8) 1. 0 d
O19 O2- 8 c 0.0410(2) 0.4247(5) -0.0037(5) 1. 0 d
O20 O2- 8 c 0.0396(2) 0.4249(4) 0.4676(8) 1. 0 d
O21 O2- 8 c 0.2907(1) 0.9247(3) -0.0348(7) 1. 0 d
O22 O2- 8 c 0.2911(2) 0.9262(5) 0.4881(6) 1. 0 d
O23 O2- 8 c 0.0836(1) 0.1146(3) 0.2329(10) 1. 0 d
O24 O2- 8 c 0.3348(1) 0.6116(3) 0.7343(10) 1. 0 d
O25 O2- 8 c 0.1003(1) 0.1053(3) 0.7329(9) 1. 0 d
O26 O2- 8 c 0.3498(1) 0.6079(3) 0.2334(11) 1. 0 d
O27 O2- 8 c 0.0513(1) 0.3028(3) 0.2310(9) 1. 0 d
O28 O2- 8 c 0.2984(1) 0.8184(3) 0.2359(11) 1. 0 d
O29 O2- 8 c 0.0598(1) 0.3302(3) 0.7331(9) 1. 0 d
O30 O2- 8 c 0.3097(1) 0.8126(3) 0.7322(10) 1. 0 d
O31 O2- 8 c 0.0085(1) 0. 0.2328(12) 0.5 0 d
O32 O2- 8 c -0.0078(2) 0. 0.7347(15) 0.5 0 d
O33 O2- 8 c 0.2548(2) 0. 0.2359(20) 0.5 0 d
O34 O2- 8 c 0.2449(2) 0. 0.7356(15) 0.5 0 d

loop_
_atom_type_symbol
_atom_type_oxidation_number
Nb5+ 5.000
Na1+ 1.000
Ba2+ 2.000
O2- -2.000
